data_7700362
loop_
_publ_author_name
'Wang, Long'
'Li, Jun'
'Deng, Dongsheng'
'Daniliuc, Constantin G.'
'M\"uck-Lichtenfeld, Christian'
'Kehr, Gerald'
'Erker, Gerhard'

_publ_section_title
;
 Carbon-carbon bond forming reactions of acetylenic esters and ketones
 within frustrated phosphane/borane Lewis pair frameworks.
;
_journal_issue 31
_journal_name_full 'Dalton transactions (Cambridge, England : 2003)'
_journal_page_first 11921
_journal_page_last 11926
_journal_paper_doi 10.1039/c9dt02624j
_journal_volume 48
_journal_year 2019
_chemical_formula_sum 'C65 H67 B F15 O4 P'
_chemical_formula_weight 1238.97
_space_group_IT_number 14
_space_group_name_Hall '-P 2yn'
_space_group_name_H-M_alt 'P 1 21/n 1'
_symmetry_cell_setting monoclinic
_symmetry_space_group_name_Hall '-P 2yn'
_symmetry_space_group_name_H-M 'P 1 21/n 1'
_atom_sites_solution_hydrogens geom
_atom_sites_solution_primary direct
_atom_sites_solution_secondary difmap
_audit_creation_method SHELXL-97
_audit_update_record
;
2017-12-19 deposited with the CCDC.    2019-06-25 downloaded from the CCDC.
;
_cell_angle_alpha 90.00
_cell_angle_beta 107.608(1)
_cell_angle_gamma 90.00
_cell_formula_units_Z 4
_cell_length_a 14.2529(2)
_cell_length_b 26.1834(3)
_cell_length_c 19.6681(3)
_cell_measurement_reflns_used 16132
_cell_measurement_temperature 173(2)
_cell_measurement_theta_max 28.28
_cell_measurement_theta_min 3.70
_cell_volume 6996.04(17)
_computing_cell_refinement 'Collect (Nonius B.V., 1998)'
_computing_data_collection 'Collect (Nonius B.V., 1998)'
_computing_data_reduction 'Denzo-SMN (Otwinowski & Minor, 1997)'
_computing_molecular_graphics 'XP-SHELXL-2013 (Sheldrick, 2013)'
_computing_publication_material 'SHELXL-2013 (Sheldrick, 2013)'
_computing_structure_refinement 'SHELXL-2013 (Sheldrick, 2013)'
_computing_structure_solution 'SHELXL-2013 (Sheldrick, 2013)'
_diffrn_ambient_temperature 173(2)
_diffrn_measured_fraction_theta_full 0.990
_diffrn_measured_fraction_theta_max 0.990
_diffrn_measurement_device_type 'Nonius KappaCCD APEXII'
_diffrn_measurement_method '\w and \f scans'
_diffrn_radiation_monochromator 'Montel mirror'
_diffrn_radiation_source 'rotating anode Nonius FR591'
_diffrn_radiation_type MoK\a
_diffrn_radiation_wavelength 0.71073
_diffrn_reflns_av_R_equivalents 0.050
_diffrn_reflns_av_sigmaI/netI 0.0314
_diffrn_reflns_limit_h_max 16
_diffrn_reflns_limit_h_min -16
_diffrn_reflns_limit_k_max 30
_diffrn_reflns_limit_k_min -31
_diffrn_reflns_limit_l_max 23
_diffrn_reflns_limit_l_min -23
_diffrn_reflns_number 67036
_diffrn_reflns_theta_full 25.00
_diffrn_reflns_theta_max 25.00
_diffrn_reflns_theta_min 3.76
_exptl_absorpt_coefficient_mu 0.121
_exptl_absorpt_correction_T_max 0.9904
_exptl_absorpt_correction_T_min 0.9740
_exptl_absorpt_correction_type multi-scan
_exptl_absorpt_process_details 'Denzo (Otwinowski, Borek, Majewski & Minor, 2003)'
_exptl_crystal_colour colourless
_exptl_crystal_density_diffrn 1.176
_exptl_crystal_density_method 'not measured'
_exptl_crystal_description plate
_exptl_crystal_F_000 2576
_exptl_crystal_size_max 0.22
_exptl_crystal_size_mid 0.20
_exptl_crystal_size_min 0.08
_refine_diff_density_max 0.441
_refine_diff_density_min -0.242
_refine_diff_density_rms 0.036
_refine_ls_extinction_method none
_refine_ls_goodness_of_fit_ref 1.044
_refine_ls_hydrogen_treatment constr
_refine_ls_matrix_type full
_refine_ls_number_parameters 862
_refine_ls_number_reflns 12193
_refine_ls_number_restraints 186
_refine_ls_restrained_S_all 1.063
_refine_ls_R_factor_all 0.0495
_refine_ls_R_factor_gt 0.0423
_refine_ls_shift/su_max 0.001
_refine_ls_shift/su_mean 0.000
_refine_ls_structure_factor_coef Fsqd
_refine_ls_weighting_details 'calc w=1/[\s^2^(Fo^2^)+(0.0613P)^2^+2.1679P] where P=(Fo^2^+2Fc^2^)/3'
_refine_ls_weighting_scheme calc
_refine_ls_wR_factor_gt 0.1135
_refine_ls_wR_factor_ref 0.1184
_reflns_number_gt 10268
_reflns_number_total 12193
_reflns_threshold_expression >2sigma(I)
_cod_data_source_file c9dt02624j2.cif
_cod_data_source_block erk8807
_cod_depositor_comments 'Adding full bibliography for 7700359--7700368.cif.'
_cod_original_sg_symbol_H-M P21/n
_cod_database_code 7700362

loop_
_symmetry_equiv_pos_as_xyz
'x, y, z'
'-x+1/2, y+1/2, -z+1/2'
'-x, -y, -z'
'x-1/2, -y-1/2, z-1/2'

loop_
_atom_site_label
_atom_site_type_symbol
_atom_site_fract_x
_atom_site_fract_y
_atom_site_fract_z
_atom_site_U_iso_or_equiv
_atom_site_adp_type
_atom_site_occupancy
_atom_site_symmetry_multiplicity
_atom_site_calc_flag
_atom_site_refinement_flags
_atom_site_disorder_assembly
_atom_site_disorder_group
P1 P 0.08829(3) 0.611864(15) 0.69294(2) 0.02787(11) Uani 1 1 d . . .
O1 O 0.02222(8) 0.47752(4) 0.75837(6) 0.0313(2) Uani 1 1 d . . .
O2 O 0.17315(8) 0.51620(4) 0.78381(6) 0.0330(3) Uani 1 1 d . . .
O3 O -0.22315(9) 0.54235(5) 0.73955(7) 0.0456(3) Uani 1 1 d . . .
O4 O -0.07747(8) 0.55184(4) 0.82301(6) 0.0343(3) Uani 1 1 d . . .
C1 C 0.00401(13) 0.61901(6) 0.60240(8) 0.0350(4) Uani 1 1 d . . .
H1A H 0.0288 0.6458 0.5767 0.042 Uiso 1 1 calc R . .
H1B H 0.0003 0.5865 0.5760 0.042 Uiso 1 1 calc R . .
C2 C -0.09794(13) 0.63356(7) 0.60587(9) 0.0391(4) Uani 1 1 d . . .
H2A H -0.0928 0.6659 0.6329 0.047 Uiso 1 1 calc R . .
H2B H -0.1414 0.6399 0.5568 0.047 Uiso 1 1 calc R . .
C3 C -0.14489(12) 0.59367(7) 0.64027(9) 0.0363(4) Uani 1 1 d . . .
H3 H -0.2097 0.6043 0.6456 0.044 Uiso 1 1 calc R . .
C4 C -0.13680(13) 0.53781(7) 0.62870(9) 0.0373(4) Uani 1 1 d . . .
H4A H -0.0966 0.5268 0.5982 0.045 Uiso 1 1 calc R . .
H4B H -0.1955 0.5164 0.6248 0.045 Uiso 1 1 calc R . .
C5 C 0.02825(11) 0.56157(6) 0.72468(8) 0.0274(3) Uani 1 1 d . . .
C6 C -0.08283(11) 0.56049(6) 0.70184(8) 0.0305(3) Uani 1 1 d . . .
C7 C 0.07473(11) 0.51745(6) 0.75506(8) 0.0276(3) Uani 1 1 d . . .
C8 C 0.22899(14) 0.47841(7) 0.75921(11) 0.0438(4) Uani 1 1 d . . .
H8A H 0.1913 0.4465 0.7486 0.066 Uiso 1 1 calc R . .
H8B H 0.2915 0.4722 0.7964 0.066 Uiso 1 1 calc R . .
H8C H 0.2421 0.4908 0.7159 0.066 Uiso 1 1 calc R . .
C9 C -0.13559(12) 0.55025(6) 0.75569(9) 0.0332(4) Uani 1 1 d . . .
C10 C -0.12666(14) 0.54373(7) 0.87684(10) 0.0424(4) Uani 1 1 d . . .
H10A H -0.1772 0.5700 0.8722 0.064 Uiso 1 1 calc R . .
H10B H -0.0784 0.5458 0.9244 0.064 Uiso 1 1 calc R . .
H10C H -0.1575 0.5099 0.8703 0.064 Uiso 1 1 calc R . .
C11 C 0.09055(12) 0.67876(6) 0.72458(8) 0.0317(3) Uani 1 1 d . . .
C12 C 0.13548(12) 0.71542(6) 0.69066(9) 0.0360(4) Uani 1 1 d . . .
C13 C 0.14071(14) 0.76584(7) 0.71348(11) 0.0444(4) Uani 1 1 d . . .
H13 H 0.1713 0.7901 0.6912 0.053 Uiso 1 1 calc R . .
C14 C 0.10374(14) 0.78259(7) 0.76696(11) 0.0462(4) Uani 1 1 d . A .
C15 C 0.05813(13) 0.74679(7) 0.79760(10) 0.0427(4) Uani 1 1 d . . .
H15 H 0.0310 0.7576 0.8338 0.051 Uiso 1 1 calc R . .
C16 C 0.04998(12) 0.69555(6) 0.77796(9) 0.0338(4) Uani 1 1 d . . .
C17 C 0.18216(13) 0.70452(7) 0.63162(9) 0.0401(4) Uani 1 1 d . . .
H17 H 0.1731 0.6673 0.6198 0.048 Uiso 1 1 calc R . .
C18 C 0.13160(17) 0.73454(8) 0.56345(11) 0.0536(5) Uani 1 1 d . . .
H18A H 0.1411 0.7712 0.5730 0.080 Uiso 1 1 calc R . .
H18B H 0.0610 0.7268 0.5479 0.080 Uiso 1 1 calc R . .
H18C H 0.1603 0.7249 0.5259 0.080 Uiso 1 1 calc R . .
C19 C 0.29279(14) 0.71531(8) 0.65621(11) 0.0501(5) Uani 1 1 d . . .
H19A H 0.3211 0.7056 0.6184 0.075 Uiso 1 1 calc R . .
H19B H 0.3242 0.6954 0.6993 0.075 Uiso 1 1 calc R . .
H19C H 0.3040 0.7518 0.6667 0.075 Uiso 1 1 calc R . .
C20 C 0.11652(18) 0.83763(8) 0.79284(15) 0.0682(7) Uani 1 1 d DU . .
H20 H 0.1285 0.8576 0.7529 0.082 Uiso 0.337(6) 1 calc PR A 1
H20A H 0.0816 0.8398 0.8299 0.082 Uiso 0.663(6) 1 calc PR A 2
C21 C 0.2053(10) 0.8457(7) 0.8546(8) 0.120(6) Uani 0.337(6) 1 d PDU A 1
H21A H 0.2031 0.8228 0.8935 0.181 Uiso 0.337(6) 1 calc PR A 1
H21B H 0.2072 0.8812 0.8706 0.181 Uiso 0.337(6) 1 calc PR A 1
H21C H 0.2642 0.8383 0.8405 0.181 Uiso 0.337(6) 1 calc PR A 1
C22 C 0.0317(6) 0.8599(3) 0.8040(5) 0.081(3) Uani 0.337(6) 1 d PDU A 1
H22A H 0.0381 0.8971 0.8050 0.121 Uiso 0.337(6) 1 calc PR A 1
H22B H 0.0250 0.8479 0.8495 0.121 Uiso 0.337(6) 1 calc PR A 1
H22C H -0.0268 0.8499 0.7651 0.121 Uiso 0.337(6) 1 calc PR A 1
C21A C 0.2226(3) 0.8489(2) 0.8318(2) 0.0543(11) Uani 0.663(6) 1 d PDU A 2
H21D H 0.2288 0.8841 0.8493 0.081 Uiso 0.663(6) 1 calc PR A 2
H21E H 0.2622 0.8444 0.7993 0.081 Uiso 0.663(6) 1 calc PR A 2
H21F H 0.2459 0.8254 0.8722 0.081 Uiso 0.663(6) 1 calc PR A 2
C22A C 0.0726(3) 0.87570(13) 0.7419(2) 0.0778(15) Uani 0.663(6) 1 d PDU A 2
H22D H 0.0012 0.8703 0.7248 0.117 Uiso 0.663(6) 1 calc PR A 2
H22E H 0.0995 0.8736 0.7017 0.117 Uiso 0.663(6) 1 calc PR A 2
H22F H 0.0866 0.9095 0.7641 0.117 Uiso 0.663(6) 1 calc PR A 2
C23 C -0.00378(13) 0.66133(6) 0.81635(9) 0.0356(4) Uani 1 1 d . . .
H23 H 0.0018 0.6253 0.8011 0.043 Uiso 1 1 calc R . .
C24 C 0.04101(15) 0.66384(8) 0.89765(10) 0.0480(5) Uani 1 1 d . . .
H24A H 0.1118 0.6569 0.9106 0.072 Uiso 1 1 calc R . .
H24B H 0.0094 0.6383 0.9199 0.072 Uiso 1 1 calc R . .
H24C H 0.0305 0.6980 0.9145 0.072 Uiso 1 1 calc R . .
C25 C -0.11284(13) 0.67515(7) 0.79497(11) 0.0446(4) Uani 1 1 d . . .
H25A H -0.1203 0.7102 0.8101 0.067 Uiso 1 1 calc R . .
H25B H -0.1472 0.6516 0.8180 0.067 Uiso 1 1 calc R . .
H25C H -0.1410 0.6726 0.7431 0.067 Uiso 1 1 calc R . .
C31 C 0.21739(12) 0.59581(6) 0.70279(8) 0.0312(3) Uani 1 1 d . B .
C33 C 0.35215(14) 0.57016(7) 0.65949(10) 0.0436(4) Uani 1 1 d . B .
H33 H 0.3748 0.5579 0.6218 0.052 Uiso 1 1 calc R . .
C34 C 0.42062(13) 0.57980(7) 0.72485(10) 0.0419(4) Uani 1 1 d . B .
C35 C 0.38541(13) 0.59651(7) 0.77931(10) 0.0402(4) Uani 1 1 d . . .
H35 H 0.4315 0.6028 0.8248 0.048 Uiso 1 1 calc R . .
C36 C 0.28611(12) 0.60452(6) 0.77092(9) 0.0322(3) Uani 1 1 d . . .
C32 C 0.25127(13) 0.57758(7) 0.64640(9) 0.0410(4) Uani 1 1 d D . .
C37 C 0.1851(3) 0.57019(17) 0.56892(19) 0.0406(9) Uani 0.704(6) 1 d PDU B 1
H37 H 0.1311 0.5960 0.5600 0.049 Uiso 0.704(6) 1 calc PR B 1
C38 C 0.1375(3) 0.51750(14) 0.56220(18) 0.0630(12) Uani 0.704(6) 1 d PDU B 1
H38A H 0.0900 0.5138 0.5146 0.094 Uiso 0.704(6) 1 calc PR B 1
H38B H 0.1034 0.5137 0.5984 0.094 Uiso 0.704(6) 1 calc PR B 1
H38C H 0.1884 0.4911 0.5693 0.094 Uiso 0.704(6) 1 calc PR B 1
C39 C 0.2365(3) 0.57775(19) 0.51138(19) 0.0639(11) Uani 0.704(6) 1 d PDU B 1
H39A H 0.2842 0.5502 0.5146 0.096 Uiso 0.704(6) 1 calc PR B 1
H39B H 0.2707 0.6107 0.5186 0.096 Uiso 0.704(6) 1 calc PR B 1
H39C H 0.1874 0.5772 0.4641 0.096 Uiso 0.704(6) 1 calc PR B 1
C37A C 0.1841(7) 0.5473(4) 0.5814(5) 0.046(2) Uani 0.296(6) 1 d PDU B 2
H37A H 0.1159 0.5465 0.5855 0.056 Uiso 0.296(6) 1 calc PR B 2
C38A C 0.2140(7) 0.4928(3) 0.5711(4) 0.059(2) Uani 0.296(6) 1 d PDU B 2
H38D H 0.1616 0.4764 0.5333 0.089 Uiso 0.296(6) 1 calc PR B 2
H38E H 0.2249 0.4738 0.6157 0.089 Uiso 0.296(6) 1 calc PR B 2
H38F H 0.2749 0.4932 0.5576 0.089 Uiso 0.296(6) 1 calc PR B 2
C39A C 0.1825(11) 0.5789(4) 0.5163(6) 0.073(3) Uani 0.296(6) 1 d PDU B 2
H39D H 0.2500 0.5836 0.5146 0.109 Uiso 0.296(6) 1 calc PR B 2
H39E H 0.1530 0.6123 0.5193 0.109 Uiso 0.296(6) 1 calc PR B 2
H39F H 0.1436 0.5612 0.4731 0.109 Uiso 0.296(6) 1 calc PR B 2
C40 C 0.52922(14) 0.57105(8) 0.73612(12) 0.0521(5) Uani 1 1 d DU . .
H40 H 0.5395 0.5665 0.6884 0.062 Uiso 0.807(8) 1 calc PR C 1
H40A H 0.5266 0.5463 0.6969 0.062 Uiso 0.193(8) 1 calc PR C 2
C41 C 0.5925(2) 0.61618(12) 0.7739(3) 0.0811(16) Uani 0.807(8) 1 d PDU C 1
H41A H 0.6604 0.6114 0.7731 0.122 Uiso 0.807(8) 1 calc PR C 1
H41B H 0.5914 0.6179 0.8234 0.122 Uiso 0.807(8) 1 calc PR C 1
H41C H 0.5661 0.6480 0.7492 0.122 Uiso 0.807(8) 1 calc PR C 1
C42 C 0.5628(3) 0.52259(13) 0.7794(2) 0.0563(9) Uani 0.807(8) 1 d PDU C 1
H42A H 0.6329 0.5170 0.7858 0.084 Uiso 0.807(8) 1 calc PR C 1
H42B H 0.5248 0.4934 0.7540 0.084 Uiso 0.807(8) 1 calc PR C 1
H42C H 0.5521 0.5261 0.8261 0.084 Uiso 0.807(8) 1 calc PR C 1
C41A C 0.5658(11) 0.6171(5) 0.7091(12) 0.084(5) Uani 0.193(8) 1 d PDU C 2
H41D H 0.5500 0.6474 0.7327 0.126 Uiso 0.193(8) 1 calc PR C 2
H41E H 0.5345 0.6199 0.6575 0.126 Uiso 0.193(8) 1 calc PR C 2
H41F H 0.6373 0.6146 0.7191 0.126 Uiso 0.193(8) 1 calc PR C 2
C42A C 0.5802(17) 0.5408(10) 0.7983(11) 0.096(7) Uani 0.193(8) 1 d PDU C 2
H42D H 0.6082 0.5634 0.8390 0.144 Uiso 0.193(8) 1 calc PR C 2
H42E H 0.6331 0.5212 0.7882 0.144 Uiso 0.193(8) 1 calc PR C 2
H42F H 0.5336 0.5172 0.8096 0.144 Uiso 0.193(8) 1 calc PR C 2
C43 C 0.26097(12) 0.62124(7) 0.83735(9) 0.0355(4) Uani 1 1 d . . .
H43 H 0.1877 0.6207 0.8263 0.043 Uiso 1 1 calc R . .
C44 C 0.30510(14) 0.58586(8) 0.90159(9) 0.0456(4) Uani 1 1 d . . .
H44A H 0.2869 0.5504 0.8877 0.068 Uiso 1 1 calc R . .
H44B H 0.2795 0.5955 0.9408 0.068 Uiso 1 1 calc R . .
H44C H 0.3770 0.5891 0.9172 0.068 Uiso 1 1 calc R . .
C45 C 0.29651(14) 0.67596(7) 0.85865(10) 0.0465(4) Uani 1 1 d . . .
H45A H 0.2755 0.6867 0.8995 0.070 Uiso 1 1 calc R . .
H45B H 0.2682 0.6990 0.8184 0.070 Uiso 1 1 calc R . .
H45C H 0.3685 0.6771 0.8716 0.070 Uiso 1 1 calc R . .
B1 B 0.03772(14) 0.42704(7) 0.79859(10) 0.0308(4) Uani 1 1 d . . .
C51 C -0.06472(12) 0.41982(6) 0.82030(9) 0.0320(3) Uani 1 1 d . . .
F52 F 0.00638(8) 0.39932(4) 0.94330(5) 0.0467(3) Uani 1 1 d . . .
C52 C -0.07419(13) 0.40716(6) 0.88661(9) 0.0362(4) Uani 1 1 d . . .
F53 F -0.16666(9) 0.38934(5) 0.96536(6) 0.0561(3) Uani 1 1 d . . .
C53 C -0.16342(14) 0.40120(7) 0.89978(10) 0.0413(4) Uani 1 1 d . . .
F54 F -0.33659(8) 0.40356(5) 0.85835(7) 0.0572(3) Uani 1 1 d . . .
C54 C -0.24951(13) 0.40781(7) 0.84554(10) 0.0424(4) Uani 1 1 d . . .
F55 F -0.32883(8) 0.42423(5) 0.72420(6) 0.0533(3) Uani 1 1 d . . .
C55 C -0.24499(13) 0.41885(7) 0.77855(10) 0.0403(4) Uani 1 1 d . . .
F56 F -0.15699(7) 0.43304(4) 0.69894(5) 0.0400(2) Uani 1 1 d . . .
C56 C -0.15473(12) 0.42403(6) 0.76731(9) 0.0343(4) Uani 1 1 d . . .
C61 C 0.03449(12) 0.38060(6) 0.74119(8) 0.0320(3) Uani 1 1 d . . .
F62 F 0.03697(9) 0.43181(4) 0.64159(5) 0.0514(3) Uani 1 1 d . . .
C62 C 0.03008(13) 0.38552(6) 0.67029(9) 0.0386(4) Uani 1 1 d . . .
F63 F 0.01875(11) 0.35268(5) 0.55599(6) 0.0688(4) Uani 1 1 d . . .
C63 C 0.01934(15) 0.34471(8) 0.62397(9) 0.0463(4) Uani 1 1 d . . .
F64 F -0.00013(11) 0.25617(5) 0.60274(6) 0.0685(4) Uani 1 1 d . . .
C64 C 0.01063(15) 0.29615(7) 0.64693(10) 0.0473(5) Uani 1 1 d . . .
F65 F 0.00114(9) 0.24162(4) 0.73952(6) 0.0589(3) Uani 1 1 d . . .
C65 C 0.01266(14) 0.28888(6) 0.71638(10) 0.0431(4) Uani 1 1 d . . .
F66 F 0.02973(8) 0.32056(4) 0.82964(5) 0.0442(2) Uani 1 1 d . . .
C66 C 0.02524(12) 0.33029(6) 0.76133(9) 0.0355(4) Uani 1 1 d . . .
C71 C 0.13870(12) 0.42779(6) 0.86763(8) 0.0318(3) Uani 1 1 d . . .
F72 F 0.22054(8) 0.35865(4) 0.83066(6) 0.0473(3) Uani 1 1 d . . .
C72 C 0.21931(13) 0.39615(6) 0.87804(9) 0.0357(4) Uani 1 1 d . . .
F73 F 0.38159(8) 0.36874(5) 0.93878(7) 0.0632(3) Uani 1 1 d . . .
C73 C 0.30559(14) 0.40051(7) 0.93360(10) 0.0434(4) Uani 1 1 d . . .
F74 F 0.39693(9) 0.44280(5) 1.03815(6) 0.0636(3) Uani 1 1 d . . .
C74 C 0.31365(14) 0.43790(7) 0.98389(9) 0.0436(4) Uani 1 1 d . . .
F75 F 0.24265(8) 0.50717(4) 1.02619(5) 0.0521(3) Uani 1 1 d . . .
C75 C 0.23550(13) 0.47032(7) 0.97733(9) 0.0388(4) Uani 1 1 d . . .
F76 F 0.07937(8) 0.49871(4) 0.91642(5) 0.0459(3) Uani 1 1 d . . .
C76 C 0.15186(12) 0.46476(6) 0.92030(9) 0.0349(4) Uani 1 1 d . . .
C81 C -0.1914(2) 0.73843(11) 0.94645(14) 0.0722(7) Uani 1 1 d U . .
C82 C -0.1139(2) 0.76649(14) 0.98536(17) 0.0875(8) Uani 1 1 d U . .
H82 H -0.0685 0.7515 1.0261 0.105 Uiso 1 1 calc R . .
C83 C -0.0989(3) 0.81637(16) 0.9677(2) 0.1149(12) Uani 1 1 d U . .
H83 H -0.0447 0.8356 0.9963 0.138 Uiso 1 1 calc R . .
C84 C -0.1650(3) 0.83774(14) 0.9069(2) 0.1076(11) Uani 1 1 d U . .
H84 H -0.1555 0.8718 0.8937 0.129 Uiso 1 1 calc R . .
C85 C -0.2408(3) 0.81107(13) 0.86751(18) 0.0947(9) Uani 1 1 d U . .
H85 H -0.2856 0.8256 0.8260 0.114 Uiso 1 1 calc R . .
C86 C -0.2540(2) 0.76097(12) 0.88798(15) 0.0817(8) Uani 1 1 d U . .
H86 H -0.3089 0.7420 0.8599 0.098 Uiso 1 1 calc R . .
C87 C -0.2068(3) 0.68539(11) 0.9671(2) 0.1025(11) Uani 1 1 d U . .
H87A H -0.1524 0.6638 0.9633 0.154 Uiso 1 1 calc R . .
H87B H -0.2690 0.6723 0.9353 0.154 Uiso 1 1 calc R . .
H87C H -0.2091 0.6850 1.0164 0.154 Uiso 1 1 calc R . .

loop_
_atom_site_aniso_label
_atom_site_aniso_U_11
_atom_site_aniso_U_22
_atom_site_aniso_U_33
_atom_site_aniso_U_23
_atom_site_aniso_U_13
_atom_site_aniso_U_12
P1 0.0300(2) 0.0288(2) 0.0276(2) 0.00084(15) 0.01290(16) -0.00092(16)
O1 0.0325(6) 0.0270(6) 0.0354(6) 0.0018(4) 0.0118(5) -0.0010(4)
O2 0.0281(6) 0.0323(6) 0.0402(6) 0.0028(5) 0.0129(5) 0.0032(4)
O3 0.0311(7) 0.0572(8) 0.0533(7) 0.0011(6) 0.0198(6) -0.0019(6)
O4 0.0356(6) 0.0379(6) 0.0355(6) 0.0027(5) 0.0200(5) 0.0014(5)
C1 0.0414(9) 0.0361(9) 0.0284(8) 0.0039(7) 0.0120(7) -0.0040(7)
C2 0.0384(9) 0.0402(9) 0.0357(9) 0.0070(7) 0.0067(7) 0.0022(8)
C3 0.0316(8) 0.0393(9) 0.0366(9) 0.0033(7) 0.0086(7) 0.0023(7)
C4 0.0357(9) 0.0391(9) 0.0360(9) -0.0015(7) 0.0093(7) -0.0030(7)
C5 0.0297(8) 0.0280(8) 0.0272(7) -0.0017(6) 0.0128(6) -0.0012(6)
C6 0.0297(8) 0.0297(8) 0.0327(8) 0.0000(6) 0.0101(6) -0.0001(6)
C7 0.0298(8) 0.0292(8) 0.0270(7) -0.0024(6) 0.0133(6) -0.0011(6)
C8 0.0405(10) 0.0374(9) 0.0627(12) 0.0072(8) 0.0296(9) 0.0099(8)
C9 0.0322(9) 0.0298(8) 0.0413(9) 0.0013(7) 0.0169(7) 0.0027(7)
C10 0.0486(10) 0.0461(10) 0.0445(10) 0.0022(8) 0.0319(8) 0.0034(8)
C11 0.0326(8) 0.0293(8) 0.0337(8) 0.0021(6) 0.0108(7) 0.0001(6)
C12 0.0377(9) 0.0321(8) 0.0398(9) 0.0048(7) 0.0139(7) -0.0027(7)
C13 0.0461(10) 0.0324(9) 0.0565(11) 0.0057(8) 0.0184(9) -0.0054(8)
C14 0.0466(11) 0.0313(9) 0.0629(12) -0.0032(8) 0.0200(9) -0.0020(8)
C15 0.0436(10) 0.0360(9) 0.0519(11) -0.0057(8) 0.0197(8) 0.0024(8)
C16 0.0346(9) 0.0320(8) 0.0360(8) -0.0011(7) 0.0125(7) 0.0026(7)
C17 0.0473(10) 0.0387(9) 0.0393(9) 0.0042(7) 0.0205(8) -0.0070(8)
C18 0.0643(13) 0.0513(11) 0.0477(11) 0.0132(9) 0.0205(10) -0.0070(10)
C19 0.0484(11) 0.0502(11) 0.0587(12) 0.0030(9) 0.0266(9) -0.0094(9)
C20 0.0725(15) 0.0360(11) 0.1038(19) -0.0130(11) 0.0382(14) -0.0051(10)
C21 0.122(9) 0.093(7) 0.127(9) -0.031(7) 0.009(7) -0.007(7)
C22 0.076(5) 0.050(4) 0.120(6) -0.024(4) 0.034(4) 0.004(3)
C21A 0.066(2) 0.0419(19) 0.059(2) -0.0127(17) 0.0241(18) -0.0164(16)
C22A 0.075(3) 0.0391(18) 0.109(3) -0.0013(19) 0.011(2) 0.0112(17)
C23 0.0423(9) 0.0326(8) 0.0381(9) -0.0027(7) 0.0217(7) 0.0016(7)
C24 0.0545(11) 0.0550(11) 0.0400(10) -0.0001(8) 0.0227(9) 0.0006(9)
C25 0.0433(10) 0.0420(10) 0.0551(11) -0.0015(8) 0.0249(9) 0.0029(8)
C31 0.0323(8) 0.0323(8) 0.0338(8) 0.0015(6) 0.0172(7) -0.0021(6)
C33 0.0466(10) 0.0482(10) 0.0464(10) 0.0008(8) 0.0294(9) 0.0025(8)
C34 0.0356(9) 0.0445(10) 0.0532(11) 0.0058(8) 0.0247(8) 0.0037(8)
C35 0.0330(9) 0.0467(10) 0.0427(10) 0.0011(8) 0.0141(7) 0.0019(8)
C36 0.0329(8) 0.0313(8) 0.0355(8) 0.0018(7) 0.0153(7) -0.0006(7)
C32 0.0418(10) 0.0490(10) 0.0386(9) -0.0033(8) 0.0219(8) -0.0013(8)
C37 0.0506(17) 0.046(2) 0.033(2) -0.0028(16) 0.0248(14) -0.0043(17)
C38 0.080(3) 0.055(2) 0.0522(18) -0.0103(15) 0.0188(17) -0.015(2)
C39 0.064(2) 0.097(3) 0.0389(17) 0.0003(16) 0.0283(18) -0.004(2)
C37A 0.055(4) 0.049(6) 0.042(4) -0.001(4) 0.024(3) 0.005(5)
C38A 0.078(5) 0.047(4) 0.055(4) -0.018(3) 0.024(4) -0.001(4)
C39A 0.098(7) 0.060(5) 0.060(6) 0.004(4) 0.025(5) 0.011(5)
C40 0.0370(10) 0.0578(12) 0.0692(13) 0.0010(10) 0.0276(9) 0.0052(9)
C41 0.0390(16) 0.0557(18) 0.158(4) -0.021(2) 0.044(2) -0.0066(13)
C42 0.0369(16) 0.0543(17) 0.081(2) -0.0001(16) 0.0236(14) 0.0086(14)
C41A 0.050(7) 0.091(8) 0.119(10) 0.005(7) 0.036(7) 0.000(6)
C42A 0.076(9) 0.123(12) 0.100(10) 0.012(8) 0.043(8) -0.002(8)
C43 0.0330(9) 0.0423(9) 0.0325(8) -0.0007(7) 0.0117(7) 0.0001(7)
C44 0.0460(10) 0.0556(11) 0.0342(9) 0.0027(8) 0.0104(8) 0.0030(9)
C45 0.0459(10) 0.0481(11) 0.0448(10) -0.0090(8) 0.0127(8) -0.0023(8)
B1 0.0366(10) 0.0266(9) 0.0320(9) 0.0023(7) 0.0146(8) 0.0014(7)
C51 0.0372(9) 0.0279(8) 0.0342(8) -0.0005(6) 0.0155(7) 0.0000(7)
F52 0.0442(6) 0.0628(7) 0.0349(5) 0.0124(5) 0.0148(4) 0.0037(5)
C52 0.0386(9) 0.0366(9) 0.0359(9) 0.0037(7) 0.0150(7) 0.0012(7)
F53 0.0604(7) 0.0707(8) 0.0492(6) 0.0148(5) 0.0348(6) 0.0039(6)
C53 0.0481(10) 0.0409(10) 0.0428(10) 0.0050(8) 0.0258(8) 0.0006(8)
F54 0.0403(6) 0.0680(8) 0.0738(8) 0.0028(6) 0.0329(6) -0.0056(5)
C54 0.0377(9) 0.0410(10) 0.0557(11) -0.0009(8) 0.0251(8) -0.0044(8)
F55 0.0338(6) 0.0674(7) 0.0552(7) -0.0032(5) 0.0080(5) -0.0033(5)
C55 0.0335(9) 0.0387(9) 0.0478(10) -0.0017(8) 0.0110(8) -0.0025(7)
F56 0.0405(5) 0.0461(6) 0.0334(5) 0.0009(4) 0.0114(4) -0.0032(4)
C56 0.0395(9) 0.0317(8) 0.0338(8) -0.0005(7) 0.0142(7) -0.0025(7)
C61 0.0318(8) 0.0324(8) 0.0328(8) 0.0002(7) 0.0114(7) 0.0012(7)
F62 0.0785(8) 0.0428(6) 0.0392(6) 0.0059(5) 0.0273(5) -0.0016(5)
C62 0.0461(10) 0.0348(9) 0.0369(9) 0.0022(7) 0.0156(8) 0.0029(7)
F63 0.1058(11) 0.0690(8) 0.0352(6) -0.0071(5) 0.0267(6) 0.0074(7)
C63 0.0554(11) 0.0521(11) 0.0309(9) -0.0048(8) 0.0125(8) 0.0064(9)
F64 0.0909(9) 0.0495(7) 0.0526(7) -0.0225(6) 0.0032(6) 0.0134(6)
C64 0.0534(11) 0.0403(10) 0.0421(10) -0.0129(8) 0.0051(8) 0.0083(8)
F65 0.0711(8) 0.0295(5) 0.0642(7) -0.0004(5) 0.0024(6) -0.0031(5)
C65 0.0436(10) 0.0297(9) 0.0494(11) -0.0017(8) 0.0041(8) 0.0018(7)
F66 0.0586(6) 0.0348(5) 0.0405(6) 0.0067(4) 0.0169(5) -0.0025(5)
C66 0.0377(9) 0.0338(9) 0.0330(8) 0.0013(7) 0.0078(7) 0.0014(7)
C71 0.0358(9) 0.0299(8) 0.0325(8) 0.0024(6) 0.0146(7) -0.0002(7)
F72 0.0418(6) 0.0412(6) 0.0564(6) -0.0139(5) 0.0112(5) 0.0090(4)
C72 0.0399(9) 0.0303(8) 0.0382(9) -0.0015(7) 0.0136(7) 0.0004(7)
F73 0.0426(6) 0.0576(7) 0.0785(8) -0.0071(6) 0.0021(6) 0.0172(5)
C73 0.0392(10) 0.0388(10) 0.0502(11) 0.0038(8) 0.0107(8) 0.0071(8)
F74 0.0505(7) 0.0758(8) 0.0496(7) -0.0064(6) -0.0072(5) 0.0036(6)
C74 0.0399(10) 0.0491(11) 0.0371(9) 0.0035(8) 0.0046(8) -0.0008(8)
F75 0.0607(7) 0.0578(7) 0.0375(6) -0.0154(5) 0.0141(5) -0.0034(5)
C75 0.0478(10) 0.0403(9) 0.0298(8) -0.0034(7) 0.0138(7) -0.0036(8)
F76 0.0460(6) 0.0457(6) 0.0464(6) -0.0114(5) 0.0144(5) 0.0101(5)
C76 0.0391(9) 0.0344(8) 0.0344(8) 0.0016(7) 0.0159(7) 0.0041(7)
C81 0.0808(17) 0.0783(16) 0.0761(16) 0.0136(13) 0.0518(14) 0.0259(14)
C82 0.0733(18) 0.105(2) 0.0841(19) -0.0071(17) 0.0240(15) 0.0044(17)
C83 0.102(3) 0.114(3) 0.124(3) -0.005(2) 0.028(2) -0.017(2)
C84 0.124(3) 0.087(2) 0.121(3) 0.028(2) 0.050(2) 0.006(2)
C85 0.095(2) 0.090(2) 0.091(2) 0.0179(17) 0.0168(17) 0.0092(18)
C86 0.0813(18) 0.091(2) 0.0771(17) 0.0157(15) 0.0310(14) 0.0326(15)
C87 0.146(3) 0.0713(17) 0.127(3) 0.0217(17) 0.097(2) 0.0245(18)

loop_
_atom_type_symbol
_atom_type_description
_atom_type_scat_dispersion_real
_atom_type_scat_dispersion_imag
_atom_type_scat_source
C C 0.0033 0.0016 'International Tables Vol C Tables 4.2.6.8 and 6.1.1.4'
H H 0.0000 0.0000 'International Tables Vol C Tables 4.2.6.8 and 6.1.1.4'
B B 0.0013 0.0007 'International Tables Vol C Tables 4.2.6.8 and 6.1.1.4'
O O 0.0106 0.0060 'International Tables Vol C Tables 4.2.6.8 and 6.1.1.4'
F F 0.0171 0.0103 'International Tables Vol C Tables 4.2.6.8 and 6.1.1.4'
P P 0.1023 0.0942 'International Tables Vol C Tables 4.2.6.8 and 6.1.1.4'

loop_
_geom_angle_atom_site_label_1
_geom_angle_atom_site_label_2
_geom_angle_atom_site_label_3
_geom_angle
C5 P1 C1 99.95(7)
C5 P1 C31 111.41(7)
C1 P1 C31 117.82(8)
C5 P1 C11 122.76(7)
C1 P1 C11 99.75(7)
C31 P1 C11 105.37(7)
C7 O1 B1 136.89(13)
C7 O2 C8 119.14(13)
C9 O4 C10 115.33(13)
C2 C1 P1 109.63(11)
C2 C1 H1A 109.7
P1 C1 H1A 109.7
C2 C1 H1B 109.7
P1 C1 H1B 109.7
H1A C1 H1B 108.2
C3 C2 C1 113.94(14)
C3 C2 H2A 108.8
C1 C2 H2A 108.8
C3 C2 H2B 108.8
C1 C2 H2B 108.8
H2A C2 H2B 107.7
C4 C3 C2 123.12(16)
C4 C3 C6 60.80(11)
C2 C3 C6 121.23(14)
C4 C3 H3 113.9
C2 C3 H3 113.9
C6 C3 H3 113.9
C3 C4 C6 61.05(11)
C3 C4 H4A 117.7
C6 C4 H4A 117.7
C3 C4 H4B 117.7
C6 C4 H4B 117.7
H4A C4 H4B 114.8
C7 C5 C6 115.95(13)
C7 C5 P1 123.61(12)
C6 C5 P1 118.74(11)
C9 C6 C5 119.92(13)
C9 C6 C4 112.22(14)
C5 C6 C4 118.07(14)
C9 C6 C3 111.51(13)
C5 C6 C3 121.76(14)
C4 C6 C3 58.16(11)
O1 C7 O2 120.18(13)
O1 C7 C5 119.27(14)
O2 C7 C5 120.48(13)
O2 C8 H8A 109.5
O2 C8 H8B 109.5
H8A C8 H8B 109.5
O2 C8 H8C 109.5
H8A C8 H8C 109.5
H8B C8 H8C 109.5
O3 C9 O4 123.22(15)
O3 C9 C6 122.99(15)
O4 C9 C6 113.77(13)
O4 C10 H10A 109.5
O4 C10 H10B 109.5
H10A C10 H10B 109.5
O4 C10 H10C 109.5
H10A C10 H10C 109.5
H10B C10 H10C 109.5
C16 C11 C12 118.72(15)
C16 C11 P1 124.98(12)
C12 C11 P1 116.29(12)
C13 C12 C11 118.44(16)
C13 C12 C17 115.44(15)
C11 C12 C17 126.10(15)
C14 C13 C12 123.48(17)
C14 C13 H13 118.3
C12 C13 H13 118.3
C15 C14 C13 117.10(17)
C15 C14 C20 121.48(19)
C13 C14 C20 121.38(19)
C14 C15 C16 123.01(17)
C14 C15 H15 118.5
C16 C15 H15 118.5
C15 C16 C11 119.19(16)
C15 C16 C23 116.29(15)
C11 C16 C23 124.52(14)
C19 C17 C12 111.66(15)
C19 C17 C18 110.41(15)
C12 C17 C18 111.77(16)
C19 C17 H17 107.6
C12 C17 H17 107.6
C18 C17 H17 107.6
C17 C18 H18A 109.5
C17 C18 H18B 109.5
H18A C18 H18B 109.5
C17 C18 H18C 109.5
H18A C18 H18C 109.5
H18B C18 H18C 109.5
C17 C19 H19A 109.5
C17 C19 H19B 109.5
H19A C19 H19B 109.5
C17 C19 H19C 109.5
H19A C19 H19C 109.5
H19B C19 H19C 109.5
C22A C20 C22 66.7(4)
C22A C20 C21 124.4(8)
C22 C20 C21 111.9(8)
C22A C20 C21A 112.6(3)
C22 C20 C21A 127.9(4)
C21 C20 C21A 22.4(7)
C22A C20 C14 116.6(3)
C22 C20 C14 114.8(4)
C21 C20 C14 113.3(7)
C21A C20 C14 110.9(3)
C22A C20 H20 38.9
C22 C20 H20 105.3
C21 C20 H20 105.3
C21A C20 H20 85.0
C14 C20 H20 105.3
C22A C20 H20A 105.2
C22 C20 H20A 39.5
C21 C20 H20A 83.4
C21A C20 H20A 105.2
C14 C20 H20A 105.2
H20 C20 H20A 141.5
C20 C21 H21A 109.5
C20 C21 H21B 109.5
C20 C21 H21C 109.5
C20 C22 H22A 109.5
C20 C22 H22B 109.5
C20 C22 H22C 109.5
C20 C21A H21D 109.5
C20 C21A H21E 109.5
H21D C21A H21E 109.5
C20 C21A H21F 109.5
H21D C21A H21F 109.5
H21E C21A H21F 109.5
C20 C22A H22D 109.5
C20 C22A H22E 109.5
H22D C22A H22E 109.5
C20 C22A H22F 109.5
H22D C22A H22F 109.5
H22E C22A H22F 109.5
C16 C23 C25 110.37(14)
C16 C23 C24 112.29(15)
C25 C23 C24 110.20(14)
C16 C23 H23 107.9
C25 C23 H23 107.9
C24 C23 H23 107.9
C23 C24 H24A 109.5
C23 C24 H24B 109.5
H24A C24 H24B 109.5
C23 C24 H24C 109.5
H24A C24 H24C 109.5
H24B C24 H24C 109.5
C23 C25 H25A 109.5
C23 C25 H25B 109.5
H25A C25 H25B 109.5
C23 C25 H25C 109.5
H25A C25 H25C 109.5
H25B C25 H25C 109.5
C36 C31 C32 119.41(15)
C36 C31 P1 116.46(12)
C32 C31 P1 124.08(13)
C34 C33 C32 122.99(16)
C34 C33 H33 118.5
C32 C33 H33 118.5
C33 C34 C35 117.27(16)
C33 C34 C40 120.79(17)
C35 C34 C40 121.92(18)
C34 C35 C36 123.38(17)
C34 C35 H35 118.3
C36 C35 H35 118.3
C35 C36 C31 118.36(15)
C35 C36 C43 115.95(15)
C31 C36 C43 125.67(14)
C33 C32 C31 118.54(16)
C33 C32 C37 116.9(2)
C31 C32 C37 124.3(2)
C33 C32 C37A 115.0(4)
C31 C32 C37A 122.8(4)
C37 C32 C37A 24.2(3)
C38 C37 C39 110.6(3)
C38 C37 C32 108.8(3)
C39 C37 C32 115.3(3)
C38 C37 H37 107.3
C39 C37 H37 107.3
C32 C37 H37 107.3
C39A C37A C38A 109.4(7)
C39A C37A C32 105.2(7)
C38A C37A C32 117.3(7)
C39A C37A H37A 108.2
C38A C37A H37A 108.2
C32 C37A H37A 108.2
C37A C38A H38D 109.5
C37A C38A H38E 109.5
H38D C38A H38E 109.5
C37A C38A H38F 109.5
H38D C38A H38F 109.5
H38E C38A H38F 109.5
C37A C39A H39D 109.5
C37A C39A H39E 109.5
H39D C39A H39E 109.5
C37A C39A H39F 109.5
H39D C39A H39F 109.5
H39E C39A H39F 109.5
C42A C40 C41A 127.4(11)
C42A C40 C34 115.8(10)
C41A C40 C34 106.3(6)
C42A C40 C42 23.5(11)
C41A C40 C42 142.9(6)
C34 C40 C42 110.0(2)
C42A C40 C41 86.7(11)
C41A C40 C41 47.5(8)
C34 C40 C41 112.31(18)
C42 C40 C41 109.4(3)
C42A C40 H40 123.1
C41A C40 H40 65.9
C34 C40 H40 108.3
C42 C40 H40 108.3
C41 C40 H40 108.3
C42A C40 H40A 100.8
C41A C40 H40A 100.8
C34 C40 H40A 100.8
C42 C40 H40A 79.8
C41 C40 H40A 138.8
H40 C40 H40A 35.0
C40 C41 H41A 109.5
C40 C41 H41B 109.5
C40 C41 H41C 109.5
C40 C42 H42A 109.5
C40 C42 H42B 109.5
C40 C42 H42C 109.5
C40 C41A H41D 109.5
C40 C41A H41E 109.5
H41D C41A H41E 109.5
C40 C41A H41F 109.5
H41D C41A H41F 109.5
H41E C41A H41F 109.5
C40 C42A H42D 109.5
C40 C42A H42E 109.5
H42D C42A H42E 109.5
C40 C42A H42F 109.5
H42D C42A H42F 109.5
H42E C42A H42F 109.5
C36 C43 C45 111.05(14)
C36 C43 C44 112.85(14)
C45 C43 C44 108.57(14)
C36 C43 H43 108.1
C45 C43 H43 108.1
C44 C43 H43 108.1
C43 C44 H44A 109.5
C43 C44 H44B 109.5
H44A C44 H44B 109.5
C43 C44 H44C 109.5
H44A C44 H44C 109.5
H44B C44 H44C 109.5
C43 C45 H45A 109.5
C43 C45 H45B 109.5
H45A C45 H45B 109.5
C43 C45 H45C 109.5
H45A C45 H45C 109.5
H45B C45 H45C 109.5
O1 B1 C61 108.34(12)
O1 B1 C51 103.49(12)
C61 B1 C51 104.40(13)
O1 B1 C71 111.72(13)
C61 B1 C71 114.06(13)
C51 B1 C71 114.03(13)
C56 C51 C52 113.09(15)
C56 C51 B1 118.97(14)
C52 C51 B1 127.86(15)
F52 C52 C53 115.37(15)
F52 C52 C51 120.66(15)
C53 C52 C51 123.96(16)
F53 C53 C54 119.62(16)
F53 C53 C52 120.54(17)
C54 C53 C52 119.84(16)
F54 C54 C55 120.86(17)
F54 C54 C53 120.23(17)
C55 C54 C53 118.91(16)
F55 C55 C54 119.77(16)
F55 C55 C56 120.65(16)
C54 C55 C56 119.58(16)
F56 C56 C55 115.68(15)
F56 C56 C51 119.78(15)
C55 C56 C51 124.53(16)
C62 C61 C66 113.30(15)
C62 C61 B1 127.20(14)
C66 C61 B1 119.17(14)
F62 C62 C63 115.15(15)
F62 C62 C61 121.15(15)
C63 C62 C61 123.69(16)
F63 C63 C64 119.76(16)
F63 C63 C62 119.95(17)
C64 C63 C62 120.28(17)
F64 C64 C63 121.09(18)
F64 C64 C65 120.12(18)
C63 C64 C65 118.78(16)
F65 C65 C64 119.79(16)
F65 C65 C66 120.86(17)
C64 C65 C66 119.35(17)
F66 C66 C65 116.63(15)
F66 C66 C61 118.79(14)
C65 C66 C61 124.57(16)
C72 C71 C76 112.90(15)
C72 C71 B1 126.41(14)
C76 C71 B1 120.56(14)
F72 C72 C71 121.01(15)
F72 C72 C73 114.18(15)
C71 C72 C73 124.75(16)
F73 C73 C74 119.80(16)
F73 C73 C72 120.86(16)
C74 C73 C72 119.34(16)
F74 C74 C73 120.21(17)
F74 C74 C75 120.83(17)
C73 C74 C75 118.96(16)
F75 C75 C74 119.48(16)
F75 C75 C76 121.25(16)
C74 C75 C76 119.27(16)
F76 C76 C75 115.91(14)
F76 C76 C71 119.31(15)
C75 C76 C71 124.77(16)
C82 C81 C86 117.2(3)
C82 C81 C87 121.1(3)
C86 C81 C87 121.7(3)
C81 C82 C83 122.1(3)
C81 C82 H82 118.9
C83 C82 H82 118.9
C82 C83 C84 118.5(4)
C82 C83 H83 120.8
C84 C83 H83 120.8
C85 C84 C83 120.7(3)
C85 C84 H84 119.7
C83 C84 H84 119.7
C84 C85 C86 118.9(3)
C84 C85 H85 120.6
C86 C85 H85 120.6
C81 C86 C85 122.6(3)
C81 C86 H86 118.7
C85 C86 H86 118.7
C81 C87 H87A 109.5
C81 C87 H87B 109.5
H87A C87 H87B 109.5
C81 C87 H87C 109.5
H87A C87 H87C 109.5
H87B C87 H87C 109.5

loop_
_geom_bond_atom_site_label_1
_geom_bond_atom_site_label_2
_geom_bond_distance
P1 C5 1.7831(15)
P1 C1 1.8317(16)
P1 C31 1.8395(16)
P1 C11 1.8559(16)
O1 C7 1.2988(18)
O1 B1 1.522(2)
O2 C7 1.3450(19)
O2 C8 1.442(2)
O3 C9 1.209(2)
O4 C9 1.333(2)
O4 C10 1.4513(19)
C1 C2 1.524(2)
C1 H1A 0.9900
C1 H1B 0.9900
C2 C3 1.507(2)
C2 H2A 0.9900
C2 H2B 0.9900
C3 C4 1.490(2)
C3 C6 1.535(2)
C3 H3 1.0000
C4 C6 1.531(2)
C4 H4A 0.9900
C4 H4B 0.9900
C5 C7 1.375(2)
C5 C6 1.510(2)
C6 C9 1.497(2)
C8 H8A 0.9800
C8 H8B 0.9800
C8 H8C 0.9800
C10 H10A 0.9800
C10 H10B 0.9800
C10 H10C 0.9800
C11 C16 1.413(2)
C11 C12 1.427(2)
C12 C13 1.389(3)
C12 C17 1.530(2)
C13 C14 1.383(3)
C13 H13 0.9500
C14 C15 1.379(3)
C14 C20 1.521(3)
C15 C16 1.391(2)
C15 H15 0.9500
C16 C23 1.520(2)
C17 C19 1.529(3)
C17 C18 1.533(3)
C17 H17 1.0000
C18 H18A 0.9800
C18 H18B 0.9800
C18 H18C 0.9800
C19 H19A 0.9800
C19 H19B 0.9800
C19 H19C 0.9800
C20 C22A 1.418(4)
C20 C22 1.418(7)
C20 C21 1.480(11)
C20 C21A 1.503(5)
C20 H20 1.0000
C20 H20A 1.0000
C21 H21A 0.9800
C21 H21B 0.9800
C21 H21C 0.9800
C22 H22A 0.9800
C22 H22B 0.9800
C22 H22C 0.9800
C21A H21D 0.9800
C21A H21E 0.9800
C21A H21F 0.9800
C22A H22D 0.9800
C22A H22E 0.9800
C22A H22F 0.9800
C23 C25 1.526(2)
C23 C24 1.533(2)
C23 H23 1.0000
C24 H24A 0.9800
C24 H24B 0.9800
C24 H24C 0.9800
C25 H25A 0.9800
C25 H25B 0.9800
C25 H25C 0.9800
C31 C36 1.419(2)
C31 C32 1.419(2)
C33 C34 1.382(3)
C33 C32 1.396(3)
C33 H33 0.9500
C34 C35 1.384(3)
C34 C40 1.513(2)
C35 C36 1.390(2)
C35 H35 0.9500
C36 C43 1.520(2)
C32 C37 1.542(4)
C32 C37A 1.563(9)
C37 C38 1.526(5)
C37 C39 1.535(4)
C37 H37 1.0000
C38 H38A 0.9800
C38 H38B 0.9800
C38 H38C 0.9800
C39 H39A 0.9800
C39 H39B 0.9800
C39 H39C 0.9800
C37A C39A 1.518(10)
C37A C38A 1.519(9)
C37A H37A 1.0000
C38A H38D 0.9800
C38A H38E 0.9800
C38A H38F 0.9800
C39A H39D 0.9800
C39A H39E 0.9800
C39A H39F 0.9800
C40 C42A 1.454(13)
C40 C41A 1.475(11)
C40 C42 1.522(4)
C40 C41 1.535(4)
C40 H40 1.0000
C40 H40A 1.0000
C41 H41A 0.9800
C41 H41B 0.9800
C41 H41C 0.9800
C42 H42A 0.9800
C42 H42B 0.9800
C42 H42C 0.9800
C41A H41D 0.9800
C41A H41E 0.9800
C41A H41F 0.9800
C42A H42D 0.9800
C42A H42E 0.9800
C42A H42F 0.9800
C43 C45 1.535(3)
C43 C44 1.539(2)
C43 H43 1.0000
C44 H44A 0.9800
C44 H44B 0.9800
C44 H44C 0.9800
C45 H45A 0.9800
C45 H45B 0.9800
C45 H45C 0.9800
B1 C61 1.650(2)
B1 C51 1.651(2)
B1 C71 1.653(2)
C51 C56 1.391(2)
C51 C52 1.391(2)
F52 C52 1.353(2)
C52 C53 1.381(3)
F53 C53 1.341(2)
C53 C54 1.372(3)
F54 C54 1.344(2)
C54 C55 1.369(3)
F55 C55 1.348(2)
C55 C56 1.376(2)
F56 C56 1.3559(19)
C61 C62 1.383(2)
C61 C66 1.393(2)
F62 C62 1.353(2)
C62 C63 1.382(3)
F63 C63 1.351(2)
C63 C64 1.368(3)
F64 C64 1.339(2)
C64 C65 1.371(3)
F65 C65 1.346(2)
C65 C66 1.376(2)
F66 C66 1.3499(19)
C71 C72 1.380(2)
C71 C76 1.389(2)
F72 C72 1.3576(19)
C72 C73 1.381(3)
F73 C73 1.345(2)
C73 C74 1.372(3)
F74 C74 1.341(2)
C74 C75 1.375(3)
F75 C75 1.344(2)
C75 C76 1.375(2)
F76 C76 1.3474(19)
C81 C82 1.354(4)
C81 C86 1.359(4)
C81 C87 1.482(4)
C82 C83 1.385(5)
C82 H82 0.9500
C83 C84 1.396(5)
C83 H83 0.9500
C84 C85 1.322(5)
C84 H84 0.9500
C85 C86 1.401(4)
C85 H85 0.9500
C86 H86 0.9500
C87 H87A 0.9800
C87 H87B 0.9800
C87 H87C 0.9800

loop_
_geom_torsion_atom_site_label_1
_geom_torsion_atom_site_label_2
_geom_torsion_atom_site_label_3
_geom_torsion_atom_site_label_4
_geom_torsion
C5 P1 C1 C2 60.68(13)
C31 P1 C1 C2 -178.55(11)
C11 P1 C1 C2 -65.30(13)
P1 C1 C2 C3 -62.76(17)
C1 C2 C3 C4 -39.2(2)
C1 C2 C3 C6 34.2(2)
C2 C3 C4 C6 110.15(18)
C1 P1 C5 C7 127.62(13)
C31 P1 C5 C7 2.33(15)
C11 P1 C5 C7 -123.89(13)
C1 P1 C5 C6 -36.87(13)
C31 P1 C5 C6 -162.16(11)
C11 P1 C5 C6 71.62(14)
C7 C5 C6 C9 59.37(19)
P1 C5 C6 C9 -134.97(13)
C7 C5 C6 C4 -83.90(18)
P1 C5 C6 C4 81.76(16)
C7 C5 C6 C3 -151.99(15)
P1 C5 C6 C3 13.7(2)
C3 C4 C6 C9 102.27(15)
C3 C4 C6 C5 -111.79(16)
C4 C3 C6 C9 -103.52(15)
C2 C3 C6 C9 143.33(16)
C4 C3 C6 C5 105.48(17)
C2 C3 C6 C5 -7.7(2)
C2 C3 C6 C4 -113.15(19)
B1 O1 C7 O2 13.0(2)
B1 O1 C7 C5 -164.22(15)
C8 O2 C7 O1 58.41(19)
C8 O2 C7 C5 -124.45(16)
C6 C5 C7 O1 4.0(2)
P1 C5 C7 O1 -160.84(11)
C6 C5 C7 O2 -173.12(13)
P1 C5 C7 O2 22.0(2)
C10 O4 C9 O3 -0.4(2)
C10 O4 C9 C6 178.08(13)
C5 C6 C9 O3 -170.15(15)
C4 C6 C9 O3 -24.9(2)
C3 C6 C9 O3 38.2(2)
C5 C6 C9 O4 11.3(2)
C4 C6 C9 O4 156.58(13)
C3 C6 C9 O4 -140.26(14)
C5 P1 C11 C16 3.06(18)
C1 P1 C11 C16 111.66(15)
C31 P1 C11 C16 -125.77(14)
C5 P1 C11 C12 -175.74(12)
C1 P1 C11 C12 -67.14(14)
C31 P1 C11 C12 55.43(14)
C16 C11 C12 C13 2.4(2)
P1 C11 C12 C13 -178.73(13)
C16 C11 C12 C17 -179.41(16)
P1 C11 C12 C17 -0.5(2)
C11 C12 C13 C14 -0.7(3)
C17 C12 C13 C14 -179.08(18)
C12 C13 C14 C15 -1.1(3)
C12 C13 C14 C20 176.48(19)
C13 C14 C15 C16 1.2(3)
C20 C14 C15 C16 -176.36(19)
C14 C15 C16 C11 0.5(3)
C14 C15 C16 C23 -179.18(17)
C12 C11 C16 C15 -2.3(2)
P1 C11 C16 C15 178.94(13)
C12 C11 C16 C23 177.32(15)
P1 C11 C16 C23 -1.5(2)
C13 C12 C17 C19 62.6(2)
C11 C12 C17 C19 -115.62(19)
C13 C12 C17 C18 -61.6(2)
C11 C12 C17 C18 120.14(19)
C15 C14 C20 C22A -120.5(3)
C13 C14 C20 C22A 62.0(3)
C15 C14 C20 C22 -45.3(5)
C13 C14 C20 C22 137.2(5)
C15 C14 C20 C21 84.9(8)
C13 C14 C20 C21 -92.6(8)
C15 C14 C20 C21A 108.9(3)
C13 C14 C20 C21A -68.6(3)
C15 C16 C23 C25 68.1(2)
C11 C16 C23 C25 -111.53(18)
C15 C16 C23 C24 -55.3(2)
C11 C16 C23 C24 125.09(17)
C5 P1 C31 C36 -82.61(13)
C1 P1 C31 C36 162.76(12)
C11 P1 C31 C36 52.67(14)
C5 P1 C31 C32 99.97(15)
C1 P1 C31 C32 -14.66(18)
C11 P1 C31 C32 -124.76(15)
C32 C33 C34 C35 1.4(3)
C32 C33 C34 C40 179.98(18)
C33 C34 C35 C36 -0.9(3)
C40 C34 C35 C36 -179.47(17)
C34 C35 C36 C31 -0.9(3)
C34 C35 C36 C43 178.05(17)
C32 C31 C36 C35 2.2(2)
P1 C31 C36 C35 -175.32(13)
C32 C31 C36 C43 -176.60(16)
P1 C31 C36 C43 5.8(2)
C34 C33 C32 C31 -0.1(3)
C34 C33 C32 C37 174.2(2)
C34 C33 C32 C37A -159.0(5)
C36 C31 C32 C33 -1.8(3)
P1 C31 C32 C33 175.57(14)
C36 C31 C32 C37 -175.6(2)
P1 C31 C32 C37 1.8(3)
C36 C31 C32 C37A 155.4(4)
P1 C31 C32 C37A -27.3(5)
C33 C32 C37 C38 100.3(3)
C31 C32 C37 C38 -85.8(3)
C37A C32 C37 C38 8.9(10)
C33 C32 C37 C39 -24.5(5)
C31 C32 C37 C39 149.4(3)
C37A C32 C37 C39 -116.0(13)
C33 C32 C37A C39A -81.6(8)
C31 C32 C37A C39A 120.5(7)
C37 C32 C37A C39A 18.8(9)
C33 C32 C37A C38A 40.2(9)
C31 C32 C37A C38A -117.7(7)
C37 C32 C37A C38A 140.7(17)
C33 C34 C40 C42A -129.6(13)
C35 C34 C40 C42A 49.0(13)
C33 C34 C40 C41A 82.8(10)
C35 C34 C40 C41A -98.6(10)
C33 C34 C40 C42 -104.8(3)
C35 C34 C40 C42 73.7(3)
C33 C34 C40 C41 133.0(3)
C35 C34 C40 C41 -48.4(3)
C35 C36 C43 C45 69.87(19)
C31 C36 C43 C45 -111.26(18)
C35 C36 C43 C44 -52.3(2)
C31 C36 C43 C44 126.57(18)
C7 O1 B1 C61 -110.42(18)
C7 O1 B1 C51 139.16(16)
C7 O1 B1 C71 16.1(2)
O1 B1 C51 C56 51.72(18)
C61 B1 C51 C56 -61.59(18)
C71 B1 C51 C56 173.29(14)
O1 B1 C51 C52 -131.75(16)
C61 B1 C51 C52 114.94(18)
C71 B1 C51 C52 -10.2(2)
C56 C51 C52 F52 177.01(14)
B1 C51 C52 F52 0.3(3)
C56 C51 C52 C53 -2.4(2)
B1 C51 C52 C53 -179.06(16)
F52 C52 C53 F53 1.1(2)
C51 C52 C53 F53 -179.47(16)
F52 C52 C53 C54 -179.32(16)
C51 C52 C53 C54 0.1(3)
F53 C53 C54 F54 1.5(3)
C52 C53 C54 F54 -178.05(16)
F53 C53 C54 C55 -178.64(16)
C52 C53 C54 C55 1.8(3)
F54 C54 C55 F55 -1.8(3)
C53 C54 C55 F55 178.37(16)
F54 C54 C55 C56 178.64(16)
C53 C54 C55 C56 -1.2(3)
F55 C55 C56 F56 -2.0(2)
C54 C55 C56 F56 177.59(15)
F55 C55 C56 C51 179.07(15)
C54 C55 C56 C51 -1.4(3)
C52 C51 C56 F56 -175.89(14)
B1 C51 C56 F56 1.1(2)
C52 C51 C56 C55 3.0(2)
B1 C51 C56 C55 -179.96(16)
O1 B1 C61 C62 6.9(2)
C51 B1 C61 C62 116.73(18)
C71 B1 C61 C62 -118.17(18)
O1 B1 C61 C66 -166.03(14)
C51 B1 C61 C66 -56.22(18)
C71 B1 C61 C66 68.87(19)
C66 C61 C62 F62 179.43(15)
B1 C61 C62 F62 6.1(3)
C66 C61 C62 C63 -1.1(3)
B1 C61 C62 C63 -174.40(17)
F62 C62 C63 F63 1.6(3)
C61 C62 C63 F63 -177.94(17)
F62 C62 C63 C64 -179.33(18)
C61 C62 C63 C64 1.2(3)
F63 C63 C64 F64 -1.1(3)
C62 C63 C64 F64 179.79(18)
F63 C63 C64 C65 179.18(18)
C62 C63 C64 C65 0.1(3)
F64 C64 C65 F65 -1.8(3)
C63 C64 C65 F65 177.93(18)
F64 C64 C65 C66 179.04(17)
C63 C64 C65 C66 -1.2(3)
F65 C65 C66 F66 2.9(3)
C64 C65 C66 F66 -177.98(16)
F65 C65 C66 C61 -177.85(16)
C64 C65 C66 C61 1.3(3)
C62 C61 C66 F66 179.13(15)
B1 C61 C66 F66 -7.0(2)
C62 C61 C66 C65 -0.1(3)
B1 C61 C66 C65 173.75(16)
O1 B1 C71 C72 -118.96(17)
C61 B1 C71 C72 4.3(2)
C51 B1 C71 C72 124.14(17)
O1 B1 C71 C76 56.60(19)
C61 B1 C71 C76 179.89(14)
C51 B1 C71 C76 -60.30(19)
C76 C71 C72 F72 -178.17(15)
B1 C71 C72 F72 -2.3(3)
C76 C71 C72 C73 -1.2(3)
B1 C71 C72 C73 174.62(16)
F72 C72 C73 F73 -1.3(3)
C71 C72 C73 F73 -178.37(17)
F72 C72 C73 C74 178.52(16)
C71 C72 C73 C74 1.4(3)
F73 C73 C74 F74 -0.1(3)
C72 C73 C74 F74 -179.86(17)
F73 C73 C74 C75 179.39(17)
C72 C73 C74 C75 -0.4(3)
F74 C74 C75 F75 -0.4(3)
C73 C74 C75 F75 -179.85(16)
F74 C74 C75 C76 178.85(16)
C73 C74 C75 C76 -0.6(3)
F75 C75 C76 F76 0.9(2)
C74 C75 C76 F76 -178.36(16)
F75 C75 C76 C71 179.97(16)
C74 C75 C76 C71 0.8(3)
C72 C71 C76 F76 179.23(14)
B1 C71 C76 F76 3.1(2)
C72 C71 C76 C75 0.1(2)
B1 C71 C76 C75 -175.98(16)
C86 C81 C82 C83 0.9(4)
C87 C81 C82 C83 -179.1(3)
C81 C82 C83 C84 -1.3(6)
C82 C83 C84 C85 0.6(6)
C83 C84 C85 C86 0.3(6)
C82 C81 C86 C85 0.0(4)
C87 C81 C86 C85 -180.0(3)
C84 C85 C86 C81 -0.7(5)

loop_
_platon_squeeze_void_nr
_platon_squeeze_void_average_x
_platon_squeeze_void_average_y
_platon_squeeze_void_average_z
_platon_squeeze_void_volume
_platon_squeeze_void_count_electrons
_platon_squeeze_void_content
1 0.000 0.000 0.000 587 133 ' '
2 0.003 0.041 0.422 34 1 ' '
3 -0.003 0.959 0.578 34 1 ' '
4 0.500 0.500 0.500 583 133 ' '
5 0.499 0.463 0.920 32 1 ' '
6 0.501 0.537 0.080 32 1 ' '
